data_7709654
loop_
_publ_author_name
'Drescher, Wiebke'
'Kleeberg, Christian'

_publ_section_title
;
 Ligand properties of boryl ligands in bis-boryl rhodium(iii) complexes: a
 case study
;
_journal_name_full 'Dalton Transactions'
_journal_paper_doi 10.1039/D1DT04276A
_journal_year 2022
_chemical_formula_moiety 'C21 H35 B2 Cl O4 P3 Rh'
_chemical_formula_sum 'C21 H35 B2 Cl O4 P3 Rh'
_chemical_formula_weight 604.38
_space_group_crystal_system monoclinic
_space_group_IT_number 14
_space_group_name_Hall '-P 2yn'
_space_group_name_H-M_alt 'P 1 21/n 1'
_atom_sites_solution_hydrogens geom
_atom_sites_solution_primary iterative
_atom_sites_solution_secondary difmap
_audit_creation_method SHELXL-2018/3
_audit_update_record
;
2021-12-20 deposited with the CCDC.	2022-02-24 downloaded from the CCDC.
;
_cell_angle_alpha 90
_cell_angle_beta 92.003(2)
_cell_angle_gamma 90
_cell_formula_units_Z 4
_cell_length_a 8.98020(10)
_cell_length_b 32.0928(6)
_cell_length_c 9.3574(2)
_cell_measurement_reflns_used 90383
_cell_measurement_temperature 100(2)
_cell_measurement_theta_max 35.2540
_cell_measurement_theta_min 2.8630
_cell_volume 2695.15(8)
_computing_cell_refinement
;
 CrysAlisPro 1.171.40.50a (Rigaku Oxford Diffraction, 2019.)
;
_computing_data_collection
;
 CrysAlisPro 1.171.40.50a (Rigaku Oxford Diffraction, 2019.)
;
_computing_data_reduction
;
 CrysAlisPro 1.171.40.50a (Rigaku Oxford Diffraction, 2019.)
;
_computing_molecular_graphics
;
 K. Brandenburg, 2017, Diamond 4.4.1, Crystal Impact GbR, Bonn, Germany.
;
_computing_publication_material
;
 WinGX v2014.1 (L. J. Farrugia, J. Appl. Cryst., 2012, 45, 849-854.)
;
_computing_structure_refinement
;
 SHELXL-2018/3 (G. M. Sheldrick, Acta Cryst., 2015, C71, 3--8)
;
_computing_structure_solution
;
 SHELXT (Ver. 2014/5) (G. M. Sheldrick, Acta Cryst., 2015, A71, 3--8)
;
_diffrn_ambient_environment N~2~
_diffrn_ambient_temperature 100(2)
_diffrn_detector 'CCD plate'
_diffrn_detector_type HyPix
_diffrn_measured_fraction_theta_full 0.999
_diffrn_measured_fraction_theta_max 1.000
_diffrn_measurement_device 'four-circle diffractometer'
_diffrn_measurement_device_type 'XtaLAB Synergy, Single source at offset/far, HyPix'
_diffrn_measurement_method \w-scan
_diffrn_radiation_monochromator mirror
_diffrn_radiation_probe x-ray
_diffrn_radiation_type MoK\a
_diffrn_radiation_wavelength 0.71073
_diffrn_reflns_av_R_equivalents 0.0556
_diffrn_reflns_av_unetI/netI 0.0170
_diffrn_reflns_Laue_measured_fraction_full 0.999
_diffrn_reflns_Laue_measured_fraction_max 1.000
_diffrn_reflns_limit_h_max 14
_diffrn_reflns_limit_h_min -14
_diffrn_reflns_limit_k_max 51
_diffrn_reflns_limit_k_min -51
_diffrn_reflns_limit_l_max 15
_diffrn_reflns_limit_l_min -15
_diffrn_reflns_number 217706
_diffrn_reflns_point_group_measured_fraction_full 0.999
_diffrn_reflns_point_group_measured_fraction_max 1.000
_diffrn_reflns_theta_full 25.242
_diffrn_reflns_theta_max 35.080
_diffrn_reflns_theta_min 2.600
_diffrn_source 'micro-focus sealed X-ray tube'
_diffrn_source_type 'PhotonJet (Mo) X-ray Source'
_exptl_absorpt_coefficient_mu 0.936
_exptl_absorpt_correction_T_max 1.00000
_exptl_absorpt_correction_T_min 0.63584
_exptl_absorpt_correction_type multi-scan
_exptl_absorpt_process_details
;
 CrysAlisPro 1.171.40.50a (Rigaku Oxford Diffraction, 2019)
 Empirical absorption correction using spherical harmonics,
 implemented in SCALE3 ABSPACK scaling algorithm.

 Empirical correction (ABSPACK) includes:
 - Absorption correction using spherical harmonics
 - Frame scaling
;
_exptl_crystal_colour 'clear colourless'
_exptl_crystal_density_diffrn 1.489
_exptl_crystal_description plate
_exptl_crystal_F_000 1240
_exptl_crystal_recrystallization_method
;
 Slow evaporation of a solution in C6D6 layered with n-pentane
 at ambient temperature.
;
_exptl_crystal_size_max 0.246
_exptl_crystal_size_mid 0.141
_exptl_crystal_size_min 0.017
_refine_diff_density_max 1.441
_refine_diff_density_min -1.771
_refine_diff_density_rms 0.100
_refine_ls_extinction_method none
_refine_ls_goodness_of_fit_ref 1.172
_refine_ls_hydrogen_treatment constr
_refine_ls_matrix_type full
_refine_ls_number_parameters 298
_refine_ls_number_reflns 11930
_refine_ls_number_restraints 0
_refine_ls_restrained_S_all 1.172
_refine_ls_R_factor_all 0.0323
_refine_ls_R_factor_gt 0.0289
_refine_ls_shift/su_max 0.004
_refine_ls_shift/su_mean 0.000
_refine_ls_structure_factor_coef Fsqd
_refine_ls_weighting_details 'w=1/[\s^2^(Fo^2^)+(0.0350P)^2^+1.5566P] where P=(Fo^2^+2Fc^2^)/3'
_refine_ls_weighting_scheme calc
_refine_ls_wR_factor_gt 0.0732
_refine_ls_wR_factor_ref 0.0745
_reflns_Friedel_coverage 0.000
_reflns_number_gt 10966
_reflns_number_total 11930
_reflns_threshold_expression 'I > 2\s(I)'
_cod_data_source_file d1dt04276a2.cif
_cod_data_source_block wo100wo
_cod_original_sg_symbol_H-M 'P 21/n'
_cod_database_code 7709654
_shelx_shelxl_version_number 2018/3
_shelx_space_group_comment
;
The symmetry employed for this shelxl refinement is uniquely defined
by the following loop, which should always be used as a source of
symmetry information in preference to the above space-group names.
They are only intended as comments.
;

loop_
_space_group_symop_operation_xyz
'x, y, z'
'-x+1/2, y+1/2, -z+1/2'
'-x, -y, -z'
'x-1/2, -y-1/2, z-1/2'

loop_
_atom_site_label
_atom_site_type_symbol
_atom_site_fract_x
_atom_site_fract_y
_atom_site_fract_z
_atom_site_U_iso_or_equiv
_atom_site_adp_type
_atom_site_occupancy
_atom_site_site_symmetry_order
_atom_site_calc_flag
_atom_site_refinement_flags_posn
_atom_site_refinement_flags_adp
_atom_site_refinement_flags_occupancy
_atom_site_disorder_assembly
_atom_site_disorder_group
C1 C 0.49710(14) 0.57719(4) 0.26416(14) 0.0153(2) Uani 1 1 d . . . . .
C2 C 0.40894(14) 0.61247(4) 0.25289(14) 0.0173(2) Uani 1 1 d . . . . .
C3 C 0.28398(17) 0.61412(6) 0.16256(17) 0.0258(3) Uani 1 1 d . . . . .
H3 H 0.224244 0.638485 0.154328 0.031 Uiso 1 1 calc R U . . .
C4 C 0.24981(17) 0.57800(6) 0.08370(17) 0.0269(3) Uani 1 1 d . . . . .
H4 H 0.164856 0.577850 0.020284 0.032 Uiso 1 1 calc R U . . .
C5 C 0.33752(18) 0.54244(5) 0.09629(17) 0.0245(3) Uani 1 1 d . . . . .
H5 H 0.310837 0.518405 0.041960 0.029 Uiso 1 1 calc R U . . .
C6 C 0.46485(17) 0.54133(5) 0.18774(15) 0.0209(2) Uani 1 1 d . . . . .
H6 H 0.525582 0.517168 0.196546 0.025 Uiso 1 1 calc R U . . .
C7 C 0.97955(15) 0.55430(4) 0.69542(15) 0.0178(2) Uani 1 1 d . . . . .
C8 C 1.03638(14) 0.56149(4) 0.56231(15) 0.0161(2) Uani 1 1 d . . . . .
C9 C 1.14790(15) 0.53724(4) 0.50789(17) 0.0205(2) Uani 1 1 d . . . . .
H9 H 1.187624 0.542598 0.416930 0.025 Uiso 1 1 calc R U . . .
C10 C 1.19920(16) 0.50426(5) 0.59438(19) 0.0241(3) Uani 1 1 d . . . . .
H10 H 1.275299 0.486562 0.560956 0.029 Uiso 1 1 calc R U . . .
C11 C 1.14163(17) 0.49679(5) 0.72777(19) 0.0256(3) Uani 1 1 d . . . . .
H11 H 1.179175 0.474112 0.783441 0.031 Uiso 1 1 calc R U . . .
C12 C 1.02931(18) 0.52198(5) 0.78209(17) 0.0236(3) Uani 1 1 d . . . . .
H12 H 0.989631 0.517094 0.873383 0.028 Uiso 1 1 calc R U . . .
C13 C 0.85625(16) 0.64648(5) 0.22438(14) 0.0195(2) Uani 1 1 d . . . . .
H13A H 0.754602 0.645498 0.182866 0.029 Uiso 1 1 calc R U . . .
H13B H 0.888965 0.618215 0.249714 0.029 Uiso 1 1 calc R U . . .
H13C H 0.923273 0.658289 0.154548 0.029 Uiso 1 1 calc R U . . .
C14 C 1.06119(14) 0.68363(4) 0.41565(15) 0.0178(2) Uani 1 1 d . . . . .
H14A H 1.105443 0.696467 0.332123 0.027 Uiso 1 1 calc R U . . .
H14B H 1.104426 0.655903 0.431555 0.027 Uiso 1 1 calc R U . . .
H14C H 1.081639 0.701045 0.500088 0.027 Uiso 1 1 calc R U . . .
C15 C 0.80692(16) 0.72923(4) 0.30975(15) 0.0197(2) Uani 1 1 d . . . . .
H15A H 0.874683 0.736645 0.233938 0.030 Uiso 1 1 calc R U . . .
H15B H 0.812861 0.750404 0.385183 0.030 Uiso 1 1 calc R U . . .
H15C H 0.704662 0.727792 0.269902 0.030 Uiso 1 1 calc R U . . .
C16 C 0.89275(16) 0.75229(4) 0.68612(15) 0.0184(2) Uani 1 1 d . . . . .
H16A H 0.805212 0.765974 0.641763 0.028 Uiso 1 1 calc R U . . .
H16B H 0.970730 0.749841 0.615906 0.028 Uiso 1 1 calc R U . . .
H16C H 0.929999 0.768876 0.767709 0.028 Uiso 1 1 calc R U . . .
C17 C 1.01288(15) 0.68148(5) 0.83538(16) 0.0195(2) Uani 1 1 d . . . . .
H17A H 1.046138 0.701372 0.909267 0.029 Uiso 1 1 calc R U . . .
H17B H 1.090021 0.678616 0.764497 0.029 Uiso 1 1 calc R U . . .
H17C H 0.994758 0.654328 0.879463 0.029 Uiso 1 1 calc R U . . .
C18 C 0.73179(15) 0.71543(4) 0.90021(14) 0.0176(2) Uani 1 1 d . . . . .
H18A H 0.724276 0.691750 0.965690 0.026 Uiso 1 1 calc R U . . .
H18B H 0.631748 0.723869 0.866469 0.026 Uiso 1 1 calc R U . . .
H18C H 0.780709 0.738784 0.950336 0.026 Uiso 1 1 calc R U . . .
C19 C 0.6049(2) 0.61560(6) 0.90948(17) 0.0324(4) Uani 1 1 d . . . . .
H19A H 0.584725 0.641526 0.960643 0.049 Uiso 1 1 calc R U . . .
H19B H 0.711021 0.608763 0.920721 0.049 Uiso 1 1 calc R U . . .
H19C H 0.545557 0.592974 0.948822 0.049 Uiso 1 1 calc R U . . .
C20 C 0.3710(2) 0.64478(7) 0.7259(3) 0.0402(5) Uani 1 1 d . . . . .
H20A H 0.308729 0.627679 0.786780 0.060 Uiso 1 1 calc R U . . .
H20B H 0.326279 0.645827 0.628965 0.060 Uiso 1 1 calc R U . . .
H20C H 0.378216 0.673063 0.765028 0.060 Uiso 1 1 calc R U . . .
C21 C 0.5093(2) 0.56842(5) 0.67548(19) 0.0299(3) Uani 1 1 d . . . . .
H21A H 0.440433 0.557367 0.745103 0.045 Uiso 1 1 calc R U . . .
H21B H 0.600427 0.551616 0.677579 0.045 Uiso 1 1 calc R U . . .
H21C H 0.462027 0.567335 0.579541 0.045 Uiso 1 1 calc R U . . .
B1 B 0.59343(15) 0.62555(4) 0.41410(14) 0.0130(2) Uani 1 1 d . . . . .
B2 B 0.85500(15) 0.60838(4) 0.59556(15) 0.0137(2) Uani 1 1 d . . . . .
Cl1 Cl 0.54510(3) 0.71956(2) 0.55216(3) 0.01498(5) Uani 1 1 d . . . . .
O1 O 0.61317(11) 0.58464(3) 0.36150(11) 0.01670(17) Uani 1 1 d . . . . .
O2 O 0.46606(11) 0.64278(3) 0.34296(11) 0.01820(18) Uani 1 1 d . . . . .
O3 O 0.86847(11) 0.58295(3) 0.71976(11) 0.01829(18) Uani 1 1 d . . . . .
O4 O 0.96149(11) 0.59446(3) 0.49872(11) 0.01588(16) Uani 1 1 d . . . . .
P1 P 0.85981(4) 0.67889(2) 0.38428(3) 0.01284(6) Uani 1 1 d . . . . .
P2 P 0.84103(3) 0.70031(2) 0.74771(3) 0.01214(5) Uani 1 1 d . . . . .
P3 P 0.55546(4) 0.62217(2) 0.72045(4) 0.01419(6) Uani 1 1 d . . . . .
Rh1 Rh 0.71552(2) 0.65681(2) 0.57037(2) 0.00985(3) Uani 1 1 d . . . . .

loop_
_atom_site_aniso_label
_atom_site_aniso_U_11
_atom_site_aniso_U_22
_atom_site_aniso_U_33
_atom_site_aniso_U_23
_atom_site_aniso_U_13
_atom_site_aniso_U_12
C1 0.0152(5) 0.0164(5) 0.0141(5) -0.0010(4) -0.0024(4) -0.0026(4)
C2 0.0139(5) 0.0217(6) 0.0161(5) -0.0046(4) -0.0040(4) 0.0002(4)
C3 0.0173(6) 0.0344(8) 0.0252(7) -0.0098(6) -0.0091(5) 0.0046(5)
C4 0.0174(6) 0.0395(9) 0.0232(6) -0.0101(6) -0.0074(5) -0.0037(6)
C5 0.0244(6) 0.0277(7) 0.0212(6) -0.0064(5) -0.0029(5) -0.0098(5)
C6 0.0245(6) 0.0183(6) 0.0197(6) -0.0032(4) -0.0025(5) -0.0050(5)
C7 0.0153(5) 0.0163(5) 0.0213(6) 0.0018(4) -0.0052(4) 0.0025(4)
C8 0.0121(5) 0.0136(5) 0.0223(6) -0.0002(4) -0.0042(4) 0.0010(4)
C9 0.0143(5) 0.0170(5) 0.0300(7) -0.0029(5) -0.0020(5) 0.0026(4)
C10 0.0156(5) 0.0167(6) 0.0393(8) -0.0030(5) -0.0076(5) 0.0035(4)
C11 0.0221(6) 0.0175(6) 0.0362(8) 0.0032(5) -0.0123(6) 0.0035(5)
C12 0.0249(6) 0.0207(6) 0.0246(6) 0.0062(5) -0.0072(5) 0.0035(5)
C13 0.0209(6) 0.0252(6) 0.0126(5) -0.0009(4) 0.0008(4) -0.0012(5)
C14 0.0130(5) 0.0202(6) 0.0204(6) 0.0004(4) 0.0017(4) -0.0017(4)
C15 0.0209(6) 0.0201(6) 0.0183(5) 0.0071(4) 0.0029(4) 0.0021(5)
C16 0.0208(6) 0.0161(5) 0.0182(5) -0.0011(4) -0.0018(4) -0.0030(4)
C17 0.0140(5) 0.0229(6) 0.0212(6) -0.0033(5) -0.0059(4) 0.0032(4)
C18 0.0179(5) 0.0202(6) 0.0148(5) -0.0019(4) 0.0006(4) 0.0014(4)
C19 0.0399(9) 0.0423(9) 0.0147(6) 0.0049(6) -0.0015(6) -0.0190(8)
C20 0.0197(7) 0.0439(10) 0.0580(13) 0.0244(9) 0.0179(8) 0.0110(7)
C21 0.0377(9) 0.0258(7) 0.0267(7) -0.0018(6) 0.0068(6) -0.0162(6)
B1 0.0113(5) 0.0153(5) 0.0124(5) 0.0005(4) -0.0008(4) -0.0004(4)
B2 0.0120(5) 0.0145(5) 0.0144(5) 0.0006(4) -0.0020(4) 0.0006(4)
Cl1 0.01432(11) 0.01607(12) 0.01443(11) 0.00125(9) -0.00147(9) 0.00426(9)
O1 0.0173(4) 0.0143(4) 0.0180(4) -0.0019(3) -0.0065(3) 0.0007(3)
O2 0.0157(4) 0.0198(4) 0.0185(4) -0.0061(3) -0.0078(3) 0.0041(3)
O3 0.0180(4) 0.0196(4) 0.0172(4) 0.0041(3) -0.0009(3) 0.0055(3)
O4 0.0142(4) 0.0146(4) 0.0188(4) 0.0019(3) -0.0002(3) 0.0042(3)
P1 0.01207(12) 0.01523(13) 0.01120(12) 0.00143(10) 0.00004(10) -0.00016(10)
P2 0.01093(12) 0.01345(13) 0.01187(12) -0.00129(9) -0.00202(9) 0.00038(9)
P3 0.01163(12) 0.01668(14) 0.01429(13) 0.00243(10) 0.00059(10) -0.00138(10)
Rh1 0.00861(4) 0.01125(4) 0.00956(4) 0.00045(3) -0.00158(3) 0.00032(3)

loop_
_atom_type_symbol
_atom_type_description
_atom_type_scat_dispersion_real
_atom_type_scat_dispersion_imag
_atom_type_scat_source
C C 0.0033 0.0016 'International Tables Vol C Tables 4.2.6.8 and 6.1.1.4'
H H 0.0000 0.0000 'International Tables Vol C Tables 4.2.6.8 and 6.1.1.4'
B B 0.0013 0.0007 'International Tables Vol C Tables 4.2.6.8 and 6.1.1.4'
O O 0.0106 0.0060 'International Tables Vol C Tables 4.2.6.8 and 6.1.1.4'
P P 0.1023 0.0942 'International Tables Vol C Tables 4.2.6.8 and 6.1.1.4'
Cl Cl 0.1484 0.1585 'International Tables Vol C Tables 4.2.6.8 and 6.1.1.4'
Rh Rh -1.1178 0.9187 'International Tables Vol C Tables 4.2.6.8 and 6.1.1.4'

loop_
_geom_angle_atom_site_label_1
_geom_angle_atom_site_label_2
_geom_angle_atom_site_label_3
_geom_angle
_geom_angle_site_symmetry_1
_geom_angle_site_symmetry_3
_geom_angle_publ_flag
C6 C1 O1 128.75(13) . . ?
C6 C1 C2 122.25(12) . . ?
O1 C1 C2 108.99(11) . . ?
O2 C2 C3 128.72(13) . . ?
O2 C2 C1 109.39(11) . . ?
C3 C2 C1 121.89(13) . . ?
C2 C3 C4 116.64(15) . . ?
C5 C4 C3 121.42(14) . . ?
C4 C5 C6 121.30(14) . . ?
C1 C6 C5 116.49(14) . . ?
O3 C7 C12 128.58(14) . . ?
O3 C7 C8 109.21(11) . . ?
C12 C7 C8 122.18(13) . . ?
O4 C8 C9 128.58(13) . . ?
O4 C8 C7 109.12(11) . . ?
C9 C8 C7 122.28(13) . . ?
C8 C9 C10 116.19(15) . . ?
C11 C10 C9 121.65(14) . . ?
C10 C11 C12 121.44(14) . . ?
C7 C12 C11 116.24(15) . . ?
O1 B1 O2 107.93(10) . . ?
O1 B1 Rh1 128.99(9) . . ?
O2 B1 Rh1 123.05(9) . . ?
O4 B2 O3 107.62(11) . . ?
O4 B2 Rh1 127.15(9) . . ?
O3 B2 Rh1 125.17(10) . . ?
C1 O1 B1 106.80(10) . . ?
C2 O2 B1 106.86(10) . . ?
C7 O3 B2 106.77(11) . . ?
C8 O4 B2 107.28(10) . . ?
C15 P1 C13 101.28(7) . . ?
C15 P1 C14 103.39(7) . . ?
C13 P1 C14 99.69(7) . . ?
C15 P1 Rh1 114.51(5) . . ?
C13 P1 Rh1 116.64(5) . . ?
C14 P1 Rh1 118.73(5) . . ?
C17 P2 C18 101.87(7) . . ?
C17 P2 C16 102.92(7) . . ?
C18 P2 C16 98.81(6) . . ?
C17 P2 Rh1 118.94(5) . . ?
C18 P2 Rh1 116.09(5) . . ?
C16 P2 Rh1 115.32(5) . . ?
C20 P3 C21 100.66(10) . . ?
C20 P3 C19 102.18(11) . . ?
C21 P3 C19 99.25(9) . . ?
C20 P3 Rh1 114.24(6) . . ?
C21 P3 Rh1 117.00(6) . . ?
C19 P3 Rh1 120.45(6) . . ?
B2 Rh1 B1 91.19(6) . . ?
B2 Rh1 P1 87.82(4) . . ?
B1 Rh1 P1 85.02(4) . . ?
B2 Rh1 P3 87.43(4) . . ?
B1 Rh1 P3 82.58(4) . . ?
P1 Rh1 P3 166.617(13) . . ?
B2 Rh1 P2 95.32(4) . . ?
B1 Rh1 P2 173.47(4) . . ?
P1 Rh1 P2 94.573(12) . . ?
P3 Rh1 P2 98.320(12) . . ?
B2 Rh1 Cl1 176.72(4) . . ?
B1 Rh1 Cl1 91.96(4) . . ?
P1 Rh1 Cl1 93.371(11) . . ?
P3 Rh1 Cl1 92.063(11) . . ?
P2 Rh1 Cl1 81.551(11) . . ?

loop_
_geom_bond_atom_site_label_1
_geom_bond_atom_site_label_2
_geom_bond_distance
_geom_bond_site_symmetry_2
_geom_bond_publ_flag
C1 C6 1.3804(19) . ?
C1 O1 1.3809(15) . ?
C1 C2 1.3833(19) . ?
C2 O2 1.3746(16) . ?
C2 C3 1.3821(19) . ?
C3 C4 1.402(2) . ?
C4 C5 1.389(3) . ?
C5 C6 1.405(2) . ?
C7 O3 1.3813(16) . ?
C7 C12 1.3814(19) . ?
C7 C8 1.382(2) . ?
C8 O4 1.3775(15) . ?
C8 C9 1.3799(19) . ?
C9 C10 1.400(2) . ?
C10 C11 1.388(3) . ?
C11 C12 1.402(2) . ?
C13 P1 1.8216(14) . ?
C14 P1 1.8282(13) . ?
C15 P1 1.8162(14) . ?
C16 P2 1.8300(14) . ?
C17 P2 1.8252(13) . ?
C18 P2 1.8253(13) . ?
C19 P3 1.8209(16) . ?
C20 P3 1.8107(17) . ?
C21 P3 1.8199(16) . ?
B1 O1 1.4153(17) . ?
B1 O2 1.4156(16) . ?
B1 Rh1 2.0579(14) . ?
B2 O4 1.4127(17) . ?
B2 O3 1.4218(17) . ?
B2 Rh1 2.0049(14) . ?
Cl1 Rh1 2.5315(3) . ?
P1 Rh1 2.3176(3) . ?
P2 Rh1 2.4171(3) . ?
P3 Rh1 2.3271(3) . ?

loop_
_geom_torsion_atom_site_label_1
_geom_torsion_atom_site_label_2
_geom_torsion_atom_site_label_3
_geom_torsion_atom_site_label_4
_geom_torsion
_geom_torsion_site_symmetry_1
_geom_torsion_site_symmetry_2
_geom_torsion_site_symmetry_3
_geom_torsion_site_symmetry_4
_geom_torsion_publ_flag
C6 C1 C2 O2 178.74(13) . . . . ?
O1 C1 C2 O2 -0.43(15) . . . . ?
C6 C1 C2 C3 -0.9(2) . . . . ?
O1 C1 C2 C3 179.89(14) . . . . ?
O2 C2 C3 C4 -178.95(15) . . . . ?
C1 C2 C3 C4 0.7(2) . . . . ?
C2 C3 C4 C5 0.1(3) . . . . ?
C3 C4 C5 C6 -0.5(3) . . . . ?
O1 C1 C6 C5 179.43(14) . . . . ?
C2 C1 C6 C5 0.4(2) . . . . ?
C4 C5 C6 C1 0.3(2) . . . . ?
O3 C7 C8 O4 -0.74(15) . . . . ?
C12 C7 C8 O4 177.47(13) . . . . ?
O3 C7 C8 C9 -179.09(12) . . . . ?
C12 C7 C8 C9 -0.9(2) . . . . ?
O4 C8 C9 C10 -177.00(13) . . . . ?
C7 C8 C9 C10 1.0(2) . . . . ?
C8 C9 C10 C11 -0.6(2) . . . . ?
C9 C10 C11 C12 0.0(2) . . . . ?
O3 C7 C12 C11 178.07(14) . . . . ?
C8 C7 C12 C11 0.2(2) . . . . ?
C10 C11 C12 C7 0.2(2) . . . . ?
C6 C1 O1 B1 -177.73(14) . . . . ?
C2 C1 O1 B1 1.37(14) . . . . ?
O2 B1 O1 C1 -1.79(14) . . . . ?
Rh1 B1 O1 C1 176.09(10) . . . . ?
C3 C2 O2 B1 178.96(16) . . . . ?
C1 C2 O2 B1 -0.70(15) . . . . ?
O1 B1 O2 C2 1.53(14) . . . . ?
Rh1 B1 O2 C2 -176.50(9) . . . . ?
C12 C7 O3 B2 -177.16(15) . . . . ?
C8 C7 O3 B2 0.90(15) . . . . ?
O4 B2 O3 C7 -0.73(14) . . . . ?
Rh1 B2 O3 C7 -177.99(10) . . . . ?
C9 C8 O4 B2 178.48(13) . . . . ?
C7 C8 O4 B2 0.26(14) . . . . ?
O3 B2 O4 C8 0.30(14) . . . . ?
Rh1 B2 O4 C8 177.49(10) . . . . ?
